data_1527860
loop_
_publ_author_name
'Mys'kiv, M.G.'
'Kryvlyuk, L.N.'
'Glovyak, T.'
'Gladyshevskii, E.I.'

_publ_section_title
;
 Crystal structure of Sr K (Co (C N)6) (H2 O)2.5 and Ca K (Co (C N)6) (H2
 O)2.5
;
_journal_name_full
;
Koordinatsionnaya Khimiya (= Coordination Chemistry (USSR))
;
_journal_page_first 127
_journal_page_last 133
_journal_volume 4
_journal_year 1978
_chemical_formula_sum 'C6 H5 Co K N6 O2.5 Sr'
_chemical_name_systematic 'Sr K (Co (C N)6) (H2 O)2.5'
_space_group_IT_number 62
_symmetry_space_group_name_Hall '-P 2ac 2n'
_symmetry_space_group_name_H-M 'P n m a'
_cell_angle_alpha 90
_cell_angle_beta 90
_cell_angle_gamma 90
_cell_formula_units_Z 4
_cell_length_a 12.95
_cell_length_b 14
_cell_length_c 7.414
_cell_volume 1344.158
_citation_journal_id_ASTM KOKHDC
_cod_data_source_file Myskiv_KOKHDC_1978_859.cif
_cod_data_source_block C6H5Co1K1N6O2.5Sr1
_cod_original_formula_sum 'C6 H5 Co1 K1 N6 O2.5 Sr1'
_cod_database_code 1527860

loop_
_symmetry_equiv_pos_as_xyz
x,y,z
-x+1/2,-y,z+1/2
x+1/2,-y+1/2,-z+1/2
-x,y+1/2,-z
-x,-y,-z
x-1/2,y,-z-1/2
-x-1/2,y-1/2,z-1/2
x,-y-1/2,z

loop_
_atom_site_label
_atom_site_type_symbol
_atom_site_fract_x
_atom_site_fract_y
_atom_site_fract_z
_atom_site_occupancy
_atom_site_U_iso_or_equiv
N1 N-3 0.1876 -0.1349 0.503 1 0.0
C1 C+2 0.1124 -0.0815 0.5165 1 0.0
O2 O-2 0.4507 0.25 0.3931 1 0.0
Sr1 Sr+2 0.1563 0.25 -0.0046 1 0.0
C2 C+2 0.0454 0.557 0.7223 1 0.0
O3 O-2 0.3308 0.0862 0.6026 0.25 0.0
N3 N-3 0.1362 0.1337 0.2924 1 0.0
O1 O-2 0.2218 0.25 0.6558 1 0.0
K1 K+1 0.3328 0.0881 0.4667 0.5 0.0
C3 C+2 0.0776 0.083 0.3636 1 0.0
Co1 Co+3 0 0 0.5 1 0.0
N2 N-3 0.0684 0.092 0.8432 1 0.0
